data_7041951
loop_
_publ_author_name
'Filipovi\'c, Nenad R'
'Elshaflu, Hana'
'Grubi\<si\'c, Sonja'
'Jovanovi\'c, Ljiljana S'
'Rodi\'c, Marko'
'Novakovi\'c, Irena'
'Male\<sevi\'c, Aleksandar'
'Djordjevi\'c, Ivana S'
'Li, Haidong'
'\<Soji\'c, Ne\<so'
'Marinkovi\'c, Aleksandar'
'Todorovi\'c, Tamara R'

_publ_section_title
;
 Co(iii) complexes of (1,3-selenazol-2-yl)hydrazones and their sulphur
 analogues.
;
_journal_issue 9
_journal_name_full 'Dalton transactions (Cambridge, England : 2003)'
_journal_page_first 2910
_journal_page_last 2924
_journal_paper_doi 10.1039/c6dt04785h
_journal_volume 46
_journal_year 2017
_chemical_absolute_configuration ad
_chemical_formula_sum 'C32 H26 B Co F4 N8 Se2'
_chemical_formula_weight 826.27
_chemical_name_systematic
'Bis(2-(pyridin-2-ylmethylene)-1-(4-(p-tolyl)-1,3-selenazol-2-yl)hydrazin-1- ide-cobalt(III) tetrafluoridoborate'
_space_group_IT_number 19
_symmetry_cell_setting orthorhombic
_symmetry_Int_Tables_number 19
_symmetry_space_group_name_Hall 'P 2ac 2ab'
_symmetry_space_group_name_H-M 'P 21 21 21'
_atom_sites_solution_hydrogens geom
_audit_creation_date 2016-06-21T15:21:24-00:00
_audit_creation_method 'WinGX routine CIF_UPDATE'
_audit_update_record
;
2016-12-16 deposited with the CCDC.
2017-02-06 downloaded from the CCDC.
;
_cell_angle_alpha 90
_cell_angle_beta 90
_cell_angle_gamma 90
_cell_formula_units_Z 4
_cell_length_a 9.8772(2)
_cell_length_b 15.1645(4)
_cell_length_c 22.6936(4)
_cell_measurement_reflns_used 9710
_cell_measurement_temperature 294(2)
_cell_measurement_theta_max 26.572
_cell_measurement_theta_min 2.996
_cell_volume 3399.11(13)
_computing_cell_refinement 'CrysAlisPro 1.171.38.41 (Rigaku OD, 2015)'
_computing_data_collection 'CrysAlisPro 1.171.38.41 (Rigaku OD, 2015)'
_computing_data_reduction 'CrysAlisPro 1.171.38.41 (Rigaku OD, 2015)'
_computing_structure_refinement 'SHELXL-2014/7 (Sheldrick, 2014)'
_diffrn_ambient_temperature 294(2)
_diffrn_detector 'CCD plate'
_diffrn_detector_area_resol_mean 16.328
_diffrn_detector_type Sapphire3
_diffrn_measured_fraction_theta_full 0.999
_diffrn_measured_fraction_theta_max 0.93
_diffrn_measurement_details
;
        List of Runs (angles in degrees, time in seconds):
  # Type    Start    End  Width  t~exp~   \w     \q     \k     \f   Frames
#--------------------------------------------------------------------------
  1  \w    -54.00  92.00   1.00   25.00    --   19.17   0.00   0.00  146
  2  \w     32.00  96.00   1.00   25.00    --   19.17-178.00 -60.00   64
  3  \w    -79.00 -40.00   1.00   25.00    --  -18.39 130.00 -14.00   39
  4  \w    -25.00  24.00   1.00   25.00    --  -18.39 -99.00 -60.00   49
  5  \w    -50.00  41.00   1.00   25.00    --   19.17 -57.00 -60.00   91
  6  \w    -11.00  89.00   1.00   25.00    --   19.17  77.00  60.00  100
;
_diffrn_measurement_device 'four-circle diffractometer'
_diffrn_measurement_device_type 'Xcalibur, Sapphire3, Gemini'
_diffrn_measurement_method '\w scans'
_diffrn_orient_matrix_type 'CrysAlisPro convention (1999,Acta A55,543-557)'
_diffrn_orient_matrix_UB_11 -0.0514301
_diffrn_orient_matrix_UB_12 -0.0293656
_diffrn_orient_matrix_UB_13 0.0095312
_diffrn_orient_matrix_UB_21 -0.0406032
_diffrn_orient_matrix_UB_22 0.0363975
_diffrn_orient_matrix_UB_23 0.0085562
_diffrn_orient_matrix_UB_31 -0.0293984
_diffrn_orient_matrix_UB_32 0.0011147
_diffrn_orient_matrix_UB_33 -0.0285027
_diffrn_radiation_monochromator graphite
_diffrn_radiation_probe x-ray
_diffrn_radiation_type MoK\a
_diffrn_radiation_wavelength 0.71073
_diffrn_reflns_av_R_equivalents 0.0292
_diffrn_reflns_av_unetI/netI 0.0394
_diffrn_reflns_Laue_measured_fraction_full 0.999
_diffrn_reflns_Laue_measured_fraction_max 0.93
_diffrn_reflns_limit_h_max 13
_diffrn_reflns_limit_h_min -13
_diffrn_reflns_limit_k_max 18
_diffrn_reflns_limit_k_min -20
_diffrn_reflns_limit_l_max 31
_diffrn_reflns_limit_l_min -29
_diffrn_reflns_number 33384
_diffrn_reflns_point_group_measured_fraction_full 0.999
_diffrn_reflns_point_group_measured_fraction_max 0.897
_diffrn_reflns_theta_full 26.32
_diffrn_reflns_theta_max 29.078
_diffrn_reflns_theta_min 2.62
_diffrn_source 'fine-focus sealed X-ray tube'
_diffrn_source_type 'Enhance (Mo) X-ray Source'
_exptl_absorpt_coefficient_mu 2.705
_exptl_absorpt_correction_T_max 0.592
_exptl_absorpt_correction_T_min 0.422
_exptl_absorpt_correction_type analytical
_exptl_absorpt_process_details
;
        CrysAlisPro 1.171.38.41 (Rigaku Oxford Diffraction, 2015)
Analytical numeric absorption correction using a multifaceted crystal
                        model based on expressions derived by R.C. Clark & J.S.
        (Clark, R. C. & Reid, J. S. (1995). Acta Cryst. A51, 887-897)
        Empirical absorption correction using spherical harmonics,
 implemented in SCALE3 ABSPACK scaling algorithm.
;
_exptl_crystal_colour black
_exptl_crystal_density_diffrn 1.615
_exptl_crystal_description prism
_exptl_crystal_F_000 1640
_exptl_crystal_size_max 0.453
_exptl_crystal_size_mid 0.337
_exptl_crystal_size_min 0.239
_refine_diff_density_max 0.549
_refine_diff_density_min -0.375
_refine_diff_density_rms 0.063
_refine_ls_abs_structure_details
;
 Flack x determined using 2379 quotients [(I+)-(I-)]/[(I+)+(I-)]
 (Parsons, Flack and Wagner, Acta Cryst. B69 (2013) 249-259).
;
_refine_ls_abs_structure_Flack -0.015(3)
_refine_ls_extinction_method none
_refine_ls_goodness_of_fit_ref 1.039
_refine_ls_hydrogen_treatment constr
_refine_ls_matrix_type full
_refine_ls_number_parameters 435
_refine_ls_number_reflns 8168
_refine_ls_number_restraints 0
_refine_ls_restrained_S_all 1.039
_refine_ls_R_factor_all 0.0587
_refine_ls_R_factor_gt 0.0379
_refine_ls_shift/su_max 0.001
_refine_ls_shift/su_mean 0
_refine_ls_structure_factor_coef Fsqd
_refine_ls_weighting_details 'w=1/[\s^2^(Fo^2^)+(0.0510P)^2^+0.7642P] where P=(Fo^2^+2Fc^2^)/3'
_refine_ls_weighting_scheme calc
_refine_ls_wR_factor_gt 0.0872
_refine_ls_wR_factor_ref 0.0956
_reflns_Friedel_coverage 0.735
_reflns_Friedel_fraction_full 1
_reflns_Friedel_fraction_max 0.856
_reflns_number_gt 6391
_reflns_number_total 8168
_reflns_threshold_expression 'I > 2\s(I)'
_cod_data_source_file c6dt04785h2.cif
_cod_data_source_block 3-Se
_cod_depositor_comments 'Adding full bibliography for 7041947--7041951.cif.'
_cod_database_code 7041951
_shelx_space_group_comment
;
The symmetry employed for this shelxl refinement is uniquely defined
by the following loop, which should always be used as a source of
symmetry information in preference to the above space-group names.
        They are only intended as comments.
;
_cell_oxdiff_length_a 9.8762(2)
_cell_oxdiff_length_b 15.1625(4)
_cell_oxdiff_length_c 22.6988(4)
_cell_oxdiff_angle_alpha 89.9906(18)
_cell_oxdiff_angle_beta 90.0085(17)
_cell_oxdiff_angle_gamma 89.994(2)
_cell_oxdiff_volume 3399.11(14)
_cell_oxdiff_measurement_reflns_used 9710
_oxdiff_exptl_absorpt_empirical_full_min 0.962
_oxdiff_exptl_absorpt_empirical_full_max 1.037
_oxdiff_exptl_absorpt_empirical_details
;
        Empirical correction (ABSPACK) includes:
        - Absorption correction using spherical harmonics
        - Frame scaling
;
_reflns_odcompleteness_completeness 99.8
_reflns_odcompleteness_theta 26.32
_reflns_odcompleteness_iscentric 1
_shelx_shelxl_version_number 2014/7

loop_
_symmetry_equiv_pos_as_xyz
'x, y, z'
'-x+1/2, -y, z+1/2'
'-x, y+1/2, -z+1/2'
'x+1/2, -y+1/2, -z'

loop_
_atom_site_label
_atom_site_type_symbol
_atom_site_fract_x
_atom_site_fract_y
_atom_site_fract_z
_atom_site_U_iso_or_equiv
_atom_site_adp_type
_atom_site_occupancy
_atom_site_site_symmetry_order
_atom_site_calc_flag
_atom_site_refinement_flags_posn
_atom_site_refinement_flags_adp
Co1 Co 0.48287(6) 0.59825(4) 0.64154(2) 0.03980(15) Uani 1 1 d . .
B1 B 1.0700(8) 0.5343(7) 0.8541(4) 0.086(2) Uani 1 1 d . .
F1 F 1.0008(10) 0.6048(4) 0.8481(4) 0.230(4) Uani 1 1 d . .
F2 F 1.0851(5) 0.4991(4) 0.7965(2) 0.1306(19) Uani 1 1 d . .
F3 F 1.1943(5) 0.5528(5) 0.8751(2) 0.155(2) Uani 1 1 d . .
F4 F 1.0144(7) 0.4718(4) 0.8836(2) 0.156(2) Uani 1 1 d . .
C1A C 0.3663(6) 0.4949(3) 0.5552(2) 0.0544(12) Uani 1 1 d . .
N1A N 0.3711(4) 0.4988(3) 0.61462(17) 0.0488(9) Uani 1 1 d . .
Se1A Se 0.75249(6) 0.81775(4) 0.58330(2) 0.06502(17) Uani 1 1 d . .
C2A C 0.2808(7) 0.4360(4) 0.5270(3) 0.0761(17) Uani 1 1 d . .
H2A H 0.2783 0.4332 0.4861 0.091 Uiso 1 1 calc R U
C3A C 0.1997(8) 0.3820(4) 0.5603(3) 0.083(2) Uani 1 1 d . .
H3A H 0.1401 0.3432 0.542 0.1 Uiso 1 1 calc R U
N3A N 0.5938(4) 0.6770(3) 0.54066(17) 0.0533(10) Uani 1 1 d . .
N2A N 0.5137(4) 0.6117(3) 0.55984(14) 0.0466(9) Uani 1 1 d . .
C10A C 0.6103(5) 0.7509(3) 0.7479(2) 0.0495(11) Uani 1 1 d . .
C4A C 0.2069(6) 0.3851(4) 0.6206(3) 0.0719(16) Uani 1 1 d . .
H4A H 0.1537 0.3479 0.6435 0.086 Uiso 1 1 calc R U
N4A N 0.5974(4) 0.7029(3) 0.64353(16) 0.0450(8) Uani 1 1 d . .
C15A C 0.4911(6) 0.7891(4) 0.7678(2) 0.0628(13) Uani 1 1 d . .
H15A H 0.4378 0.8217 0.742 0.075 Uiso 1 1 calc R U
C5A C 0.2950(5) 0.4449(3) 0.6467(2) 0.0553(12) Uani 1 1 d . .
H5A H 0.3008 0.4472 0.6876 0.066 Uiso 1 1 calc R U
C14A C 0.4517(8) 0.7788(4) 0.8253(3) 0.0777(18) Uani 1 1 d . .
H14A H 0.3714 0.8046 0.838 0.093 Uiso 1 1 calc R U
C6A C 0.4513(5) 0.5571(4) 0.5253(2) 0.0545(13) Uani 1 1 d . .
H6A H 0.4607 0.5583 0.4845 0.065 Uiso 1 1 calc R U
C13A C 0.5286(9) 0.7310(4) 0.8646(3) 0.084(2) Uani 1 1 d . .
C7A C 0.6354(5) 0.7216(3) 0.5876(2) 0.0483(11) Uani 1 1 d . .
C12A C 0.6450(9) 0.6957(4) 0.8455(3) 0.0799(19) Uani 1 1 d . .
H12A H 0.6974 0.6634 0.8718 0.096 Uiso 1 1 calc R U
C11B C 0.7369(6) 0.4710(4) 0.5365(2) 0.0621(13) Uani 1 1 d . .
H11B H 0.6682 0.4318 0.5465 0.074 Uiso 1 1 calc R U
C8A C 0.7304(6) 0.8244(4) 0.6652(2) 0.0601(13) Uani 1 1 d . .
H8A H 0.7702 0.8673 0.6888 0.072 Uiso 1 1 calc R U
C9A C 0.6505(5) 0.7603(3) 0.6857(2) 0.0478(11) Uani 1 1 d . .
C16A C 0.4821(13) 0.7186(5) 0.9287(3) 0.130(4) Uani 1 1 d . .
H16A H 0.5379 0.6752 0.9475 0.195 Uiso 1 1 calc R U
H16B H 0.3895 0.6994 0.9291 0.195 Uiso 1 1 calc R U
H16C H 0.4897 0.7736 0.9493 0.195 Uiso 1 1 calc R U
C1B C 0.2565(5) 0.6657(3) 0.69618(19) 0.0478(10) Uani 1 1 d . .
N4B N 0.6386(4) 0.5258(3) 0.66503(15) 0.0452(9) Uani 1 1 d . .
Se1B Se 0.78301(6) 0.46568(4) 0.75815(2) 0.06826(18) Uani 1 1 d . .
C2B C 0.1379(6) 0.7134(4) 0.7052(2) 0.0667(15) Uani 1 1 d . .
H2B H 0.0929 0.7094 0.7411 0.08 Uiso 1 1 calc R U
N3B N 0.5173(4) 0.5285(3) 0.75486(15) 0.0487(9) Uani 1 1 d . .
C3B C 0.0875(6) 0.7658(4) 0.6618(3) 0.0737(17) Uani 1 1 d . .
H3B H 0.0089 0.7984 0.6679 0.088 Uiso 1 1 calc R U
N2B N 0.4378(4) 0.5799(3) 0.72134(15) 0.0434(9) Uani 1 1 d . .
C10B C 0.8029(5) 0.5197(3) 0.5807(2) 0.0495(11) Uani 1 1 d . .
C4B C 0.1539(6) 0.7700(4) 0.6091(3) 0.0679(15) Uani 1 1 d . .
H4B H 0.1212 0.8058 0.5791 0.081 Uiso 1 1 calc R U
N1B N 0.3206(4) 0.6703(2) 0.64343(16) 0.0443(8) Uani 1 1 d . .
C15B C 0.9059(6) 0.5754(4) 0.5645(2) 0.0640(15) Uani 1 1 d . .
H15B H 0.9518 0.6072 0.5933 0.077 Uiso 1 1 calc R U
C5B C 0.2691(6) 0.7210(3) 0.6007(2) 0.0546(12) Uani 1 1 d . .
H5B H 0.3125 0.7232 0.5644 0.065 Uiso 1 1 calc R U
C14B C 0.9421(6) 0.5847(4) 0.5066(2) 0.0699(15) Uani 1 1 d . .
H14B H 1.0112 0.6236 0.4967 0.084 Uiso 1 1 calc R U
C6B C 0.3244(5) 0.6123(3) 0.73914(19) 0.0499(11) Uani 1 1 d . .
H6B H 0.2895 0.6019 0.7766 0.06 Uiso 1 1 calc R U
C13B C 0.8776(6) 0.5373(4) 0.4623(2) 0.0642(14) Uani 1 1 d . .
C7B C 0.6255(5) 0.5087(3) 0.7231(2) 0.0464(11) Uani 1 1 d . .
C12B C 0.7742(6) 0.4813(4) 0.4785(2) 0.0648(14) Uani 1 1 d . .
H12B H 0.7286 0.4497 0.4496 0.078 Uiso 1 1 calc R U
C8B C 0.8570(6) 0.4770(5) 0.6830(3) 0.0737(17) Uani 1 1 d . .
H8B H 0.9462 0.4626 0.6739 0.088 Uiso 1 1 calc R U
C9B C 0.7677(5) 0.5081(3) 0.6432(2) 0.0526(11) Uani 1 1 d . .
C11A C 0.6907(7) 0.7057(3) 0.7875(2) 0.0630(14) Uani 1 1 d . .
H11A H 0.7735 0.6823 0.7759 0.076 Uiso 1 1 calc R U
C16B C 0.9161(8) 0.5455(6) 0.3976(3) 0.093(2) Uani 1 1 d . .
H16D H 0.8362 0.5556 0.3745 0.14 Uiso 1 1 calc R U
H16E H 0.959 0.492 0.3848 0.14 Uiso 1 1 calc R U
H16F H 0.9776 0.594 0.3926 0.14 Uiso 1 1 calc R U

loop_
_atom_site_aniso_label
_atom_site_aniso_U_11
_atom_site_aniso_U_22
_atom_site_aniso_U_33
_atom_site_aniso_U_23
_atom_site_aniso_U_13
_atom_site_aniso_U_12
Co1 0.0393(3) 0.0506(3) 0.0296(3) 0.0060(2) -0.0006(2) 0.0012(3)
B1 0.061(4) 0.124(7) 0.073(5) 0.040(5) 0.002(4) -0.001(5)
F1 0.227(9) 0.129(5) 0.334(11) -0.036(6) -0.088(8) 0.074(6)
F2 0.098(3) 0.209(6) 0.085(3) 0.018(3) -0.008(3) -0.008(3)
F3 0.088(3) 0.275(7) 0.101(3) -0.019(4) -0.017(3) -0.030(4)
F4 0.190(6) 0.187(5) 0.092(3) 0.030(3) 0.019(4) -0.052(5)
C1A 0.059(3) 0.064(3) 0.041(3) -0.002(2) -0.007(2) 0.003(2)
N1A 0.045(2) 0.055(2) 0.047(2) 0.0045(17) -0.0080(17) 0.0041(18)
Se1A 0.0549(3) 0.0797(4) 0.0605(3) 0.0222(3) 0.0061(3) -0.0131(3)
C2A 0.082(4) 0.084(4) 0.063(3) -0.013(3) -0.015(3) -0.013(3)
C3A 0.088(5) 0.083(4) 0.079(4) -0.014(3) -0.017(4) -0.026(4)
N3A 0.054(2) 0.070(3) 0.036(2) 0.012(2) 0.0037(17) 0.002(2)
N2A 0.047(2) 0.062(2) 0.0313(17) 0.0081(16) 0.0006(16) 0.007(2)
C10A 0.055(3) 0.049(3) 0.044(3) 0.000(2) 0.001(2) -0.004(2)
C4A 0.064(4) 0.062(3) 0.089(4) 0.002(3) 0.001(3) -0.005(3)
N4A 0.044(2) 0.054(2) 0.0367(18) 0.0102(17) 0.0021(17) -0.0005(17)
C15A 0.061(3) 0.070(3) 0.057(3) -0.004(2) 0.005(3) 0.004(3)
C5A 0.051(3) 0.057(3) 0.058(3) 0.007(2) -0.004(2) -0.003(2)
C14A 0.091(5) 0.074(4) 0.069(4) -0.016(3) 0.023(3) -0.008(4)
C6A 0.058(3) 0.072(3) 0.033(2) 0.001(2) -0.005(2) 0.008(3)
C13A 0.135(7) 0.067(4) 0.049(3) 0.002(3) 0.023(4) -0.019(4)
C7A 0.043(2) 0.061(3) 0.041(2) 0.015(2) 0.005(2) 0.005(2)
C12A 0.123(6) 0.065(4) 0.053(3) 0.011(3) -0.002(4) 0.002(4)
C11B 0.057(3) 0.061(3) 0.068(3) -0.008(3) 0.009(3) -0.002(3)
C8A 0.051(3) 0.065(3) 0.065(3) 0.003(2) -0.003(2) -0.011(3)
C9A 0.040(2) 0.057(3) 0.047(3) 0.008(2) -0.002(2) 0.003(2)
C16A 0.215(12) 0.112(6) 0.063(4) 0.006(4) 0.054(6) -0.009(7)
C1B 0.040(2) 0.061(3) 0.043(2) -0.003(2) 0.002(2) 0.000(2)
N4B 0.043(2) 0.054(2) 0.0384(19) 0.0072(17) -0.0016(15) 0.0040(19)
Se1B 0.0554(3) 0.0937(4) 0.0557(3) 0.0230(3) -0.0111(2) 0.0122(3)
C2B 0.047(3) 0.096(4) 0.056(3) -0.005(3) 0.002(3) 0.009(3)
N3B 0.048(2) 0.063(2) 0.0349(18) 0.0162(17) -0.0045(16) -0.001(2)
C3B 0.054(3) 0.085(4) 0.082(4) -0.006(3) -0.009(3) 0.022(3)
N2B 0.040(2) 0.053(2) 0.0368(18) 0.0054(16) 0.0010(15) -0.0041(17)
C10B 0.044(2) 0.057(3) 0.048(3) -0.003(2) 0.006(2) 0.005(2)
C4B 0.064(4) 0.079(4) 0.061(3) 0.005(3) -0.015(3) 0.021(3)
N1B 0.040(2) 0.051(2) 0.0414(19) 0.0031(17) -0.0031(16) -0.0013(16)
C15B 0.057(3) 0.082(4) 0.052(3) -0.008(3) 0.003(2) -0.009(3)
C5B 0.057(3) 0.060(3) 0.047(2) 0.005(2) -0.010(2) 0.005(3)
C14B 0.071(4) 0.083(4) 0.056(3) -0.005(3) 0.014(3) -0.017(3)
C6B 0.045(3) 0.069(3) 0.036(2) 0.002(2) 0.0069(19) -0.004(2)
C13B 0.064(3) 0.078(4) 0.050(3) -0.006(3) 0.008(2) 0.006(3)
C7B 0.045(3) 0.052(3) 0.042(2) 0.010(2) -0.008(2) 0.000(2)
C12B 0.065(4) 0.076(4) 0.053(3) -0.019(3) -0.003(3) 0.006(3)
C8B 0.049(3) 0.107(5) 0.065(3) 0.012(3) -0.002(3) 0.022(3)
C9B 0.047(3) 0.058(3) 0.053(3) 0.005(2) -0.001(2) 0.005(2)
C11A 0.076(4) 0.058(3) 0.055(3) -0.001(2) -0.007(3) 0.005(3)
C16B 0.106(6) 0.120(6) 0.054(3) -0.003(4) 0.017(3) -0.002(5)

loop_
_atom_type_symbol
_atom_type_description
_atom_type_scat_dispersion_real
_atom_type_scat_dispersion_imag
_atom_type_scat_source
C C 0.0033 0.0016 'International Tables Vol C Tables 4.2.6.8 and 6.1.1.4'
H H 0 0 'International Tables Vol C Tables 4.2.6.8 and 6.1.1.4'
B B 0.0013 0.0007 'International Tables Vol C Tables 4.2.6.8 and 6.1.1.4'
N N 0.0061 0.0033 'International Tables Vol C Tables 4.2.6.8 and 6.1.1.4'
F F 0.0171 0.0103 'International Tables Vol C Tables 4.2.6.8 and 6.1.1.4'
Co Co 0.3494 0.9721 'International Tables Vol C Tables 4.2.6.8 and 6.1.1.4'
Se Se -0.0929 2.2259 'International Tables Vol C Tables 4.2.6.8 and 6.1.1.4'

loop_
_exptl_crystal_face_index_h
_exptl_crystal_face_index_k
_exptl_crystal_face_index_l
_exptl_crystal_face_perp_dist
1 0 -1 0.1159
-1 0 1 0.1229
-1 0 -1 0.1396
1 0 1 0.1396
0 -1 1 0.1279
0 1 -1 0.1579
0 -1 -1 0.2074
0 1 1 0.1704
0 0 -1 0.2942

loop_
_geom_angle_atom_site_label_1
_geom_angle_atom_site_label_2
_geom_angle_atom_site_label_3
_geom_angle
N2B Co1 N2A 175.00(18)
N2B Co1 N1B 82.34(16)
N2A Co1 N1B 95.41(16)
N2B Co1 N4A 103.57(16)
N2A Co1 N4A 80.89(17)
N1B Co1 N4A 91.18(16)
N2B Co1 N4B 80.89(16)
N2A Co1 N4B 101.55(16)
N1B Co1 N4B 162.94(15)
N4A Co1 N4B 89.69(17)
N2B Co1 N1A 93.04(17)
N2A Co1 N1A 82.43(17)
N1B Co1 N1A 88.55(16)
N4A Co1 N1A 163.21(16)
N4B Co1 N1A 95.46(16)
F1 B1 F4 116.5(9)
F1 B1 F3 110.6(9)
F4 B1 F3 111.1(7)
F1 B1 F2 105.9(7)
F4 B1 F2 104.3(9)
F3 B1 F2 107.9(6)
N1A C1A C2A 120.8(5)
N1A C1A C6A 115.0(4)
C2A C1A C6A 124.1(5)
C5A N1A C1A 120.0(4)
C5A N1A Co1 128.3(3)
C1A N1A Co1 111.4(3)
C7A Se1A C8A 85.3(2)
C3A C2A C1A 119.0(5)
C3A C2A H2A 120.5
C1A C2A H2A 120.5
C4A C3A C2A 120.0(6)
C4A C3A H3A 120
C2A C3A H3A 120
C7A N3A N2A 107.4(4)
C6A N2A N3A 123.8(4)
C6A N2A Co1 116.7(3)
N3A N2A Co1 119.6(3)
C11A C10A C15A 118.9(5)
C11A C10A C9A 121.1(5)
C15A C10A C9A 119.9(4)
C3A C4A C5A 118.8(6)
C3A C4A H4A 120.6
C5A C4A H4A 120.6
C7A N4A C9A 114.0(4)
C7A N4A Co1 108.1(3)
C9A N4A Co1 137.9(3)
C14A C15A C10A 120.2(6)
C14A C15A H15A 119.9
C10A C15A H15A 119.9
N1A C5A C4A 121.4(5)
N1A C5A H5A 119.3
C4A C5A H5A 119.3
C15A C14A C13A 121.3(7)
C15A C14A H14A 119.3
C13A C14A H14A 119.3
N2A C6A C1A 114.3(4)
N2A C6A H6A 122.9
C1A C6A H6A 122.9
C12A C13A C14A 118.2(6)
C12A C13A C16A 121.0(8)
C14A C13A C16A 120.8(8)
N3A C7A N4A 124.1(4)
N3A C7A Se1A 123.3(3)
N4A C7A Se1A 112.7(4)
C13A C12A C11A 122.6(6)
C13A C12A H12A 118.7
C11A C12A H12A 118.7
C12B C11B C10B 119.9(5)
C12B C11B H11B 120
C10B C11B H11B 120
C9A C8A Se1A 111.9(4)
C9A C8A H8A 124
Se1A C8A H8A 124
C8A C9A N4A 116.0(4)
C8A C9A C10A 124.2(5)
N4A C9A C10A 119.7(4)
C13A C16A H16A 109.5
C13A C16A H16B 109.5
H16A C16A H16B 109.5
C13A C16A H16C 109.5
H16A C16A H16C 109.5
H16B C16A H16C 109.5
N1B C1B C2B 119.8(4)
N1B C1B C6B 114.3(4)
C2B C1B C6B 125.9(4)
C7B N4B C9B 113.4(4)
C7B N4B Co1 107.3(3)
C9B N4B Co1 136.7(3)
C8B Se1B C7B 84.6(2)
C3B C2B C1B 120.3(5)
C3B C2B H2B 119.8
C1B C2B H2B 119.8
C7B N3B N2B 107.2(3)
C2B C3B C4B 119.0(6)
C2B C3B H3B 120.5
C4B C3B H3B 120.5
C6B N2B N3B 123.5(4)
C6B N2B Co1 116.8(3)
N3B N2B Co1 119.5(3)
C15B C10B C11B 118.4(5)
C15B C10B C9B 120.5(5)
C11B C10B C9B 121.0(5)
C3B C4B C5B 119.7(5)
C3B C4B H4B 120.2
C5B C4B H4B 120.2
C5B N1B C1B 119.4(4)
C5B N1B Co1 128.5(3)
C1B N1B Co1 112.1(3)
C14B C15B C10B 121.0(5)
C14B C15B H15B 119.5
C10B C15B H15B 119.5
N1B C5B C4B 121.7(5)
N1B C5B H5B 119.1
C4B C5B H5B 119.1
C15B C14B C13B 121.4(6)
C15B C14B H14B 119.3
C13B C14B H14B 119.3
N2B C6B C1B 114.1(4)
N2B C6B H6B 122.9
C1B C6B H6B 122.9
C12B C13B C14B 117.7(5)
C12B C13B C16B 119.6(6)
C14B C13B C16B 122.8(6)
N3B C7B N4B 124.4(4)
N3B C7B Se1B 121.4(3)
N4B C7B Se1B 113.8(3)
C11B C12B C13B 121.6(5)
C11B C12B H12B 119.2
C13B C12B H12B 119.2
C9B C8B Se1B 112.8(4)
C9B C8B H8B 123.6
Se1B C8B H8B 123.6
C8B C9B N4B 115.4(5)
C8B C9B C10B 122.2(5)
N4B C9B C10B 122.4(4)
C10A C11A C12A 118.7(6)
C10A C11A H11A 120.7
C12A C11A H11A 120.7
C13B C16B H16D 109.5
C13B C16B H16E 109.5
H16D C16B H16E 109.5
C13B C16B H16F 109.5
H16D C16B H16F 109.5
H16E C16B H16F 109.5

loop_
_geom_bond_atom_site_label_1
_geom_bond_atom_site_label_2
_geom_bond_distance
Co1 N2B 1.886(3)
Co1 N2A 1.890(3)
Co1 N1B 1.940(4)
Co1 N4A 1.949(4)
Co1 N4B 1.964(4)
Co1 N1A 1.965(4)
B1 F1 1.275(11)
B1 F4 1.284(10)
B1 F3 1.347(9)
B1 F2 1.421(11)
C1A N1A 1.350(6)
C1A C2A 1.386(8)
C1A C6A 1.435(7)
N1A C5A 1.329(6)
Se1A C7A 1.864(5)
Se1A C8A 1.875(5)
C2A C3A 1.373(9)
C2A H2A 0.93
C3A C4A 1.370(9)
C3A H3A 0.93
N3A C7A 1.327(6)
N3A N2A 1.341(6)
N2A C6A 1.296(6)
C10A C11A 1.381(7)
C10A C15A 1.387(7)
C10A C9A 1.475(6)
C4A C5A 1.391(8)
C4A H4A 0.93
N4A C7A 1.354(6)
N4A C9A 1.395(6)
C15A C14A 1.372(8)
C15A H15A 0.93
C5A H5A 0.93
C14A C13A 1.378(10)
C14A H14A 0.93
C6A H6A 0.93
C13A C12A 1.340(10)
C13A C16A 1.535(9)
C12A C11A 1.399(8)
C12A H12A 0.93
C11B C12B 1.375(8)
C11B C10B 1.406(7)
C11B H11B 0.93
C8A C9A 1.336(7)
C8A H8A 0.93
C16A H16A 0.96
C16A H16B 0.96
C16A H16C 0.96
C1B N1B 1.356(6)
C1B C2B 1.392(7)
C1B C6B 1.434(7)
N4B C7B 1.350(6)
N4B C9B 1.394(6)
Se1B C8B 1.864(6)
Se1B C7B 1.864(5)
C2B C3B 1.361(8)
C2B H2B 0.93
N3B C7B 1.323(6)
N3B N2B 1.343(5)
C3B C4B 1.365(9)
C3B H3B 0.93
N2B C6B 1.288(6)
C10B C15B 1.372(7)
C10B C9B 1.471(7)
C4B C5B 1.372(8)
C4B H4B 0.93
N1B C5B 1.338(6)
C15B C14B 1.369(7)
C15B H15B 0.93
C5B H5B 0.93
C14B C13B 1.391(8)
C14B H14B 0.93
C6B H6B 0.93
C13B C12B 1.378(8)
C13B C16B 1.522(8)
C12B H12B 0.93
C8B C9B 1.348(7)
C8B H8B 0.93
C11A H11A 0.93
C16B H16D 0.96
C16B H16E 0.96
C16B H16F 0.96

loop_
_geom_torsion_atom_site_label_1
_geom_torsion_atom_site_label_2
_geom_torsion_atom_site_label_3
_geom_torsion_atom_site_label_4
_geom_torsion
C2A C1A N1A C5A 1.1(8)
C6A C1A N1A C5A 179.1(4)
C2A C1A N1A Co1 -172.6(4)
C6A C1A N1A Co1 5.4(5)
N1A C1A C2A C3A 0.5(9)
C6A C1A C2A C3A -177.3(6)
C1A C2A C3A C4A -1.7(10)
C7A N3A N2A C6A 177.2(5)
C7A N3A N2A Co1 -0.7(5)
N1B Co1 N2A C6A -85.9(4)
N4A Co1 N2A C6A -176.3(4)
N4B Co1 N2A C6A 95.9(4)
N1A Co1 N2A C6A 1.9(4)
N1B Co1 N2A N3A 92.1(3)
N4A Co1 N2A N3A 1.8(3)
N4B Co1 N2A N3A -86.0(3)
N1A Co1 N2A N3A 179.9(4)
C2A C3A C4A C5A 1.3(10)
C11A C10A C15A C14A -2.5(8)
C9A C10A C15A C14A 178.4(5)
C1A N1A C5A C4A -1.6(7)
Co1 N1A C5A C4A 170.9(4)
C3A C4A C5A N1A 0.4(9)
C10A C15A C14A C13A 0.1(9)
N3A N2A C6A C1A -177.4(4)
Co1 N2A C6A C1A 0.6(6)
N1A C1A C6A N2A -4.1(7)
C2A C1A C6A N2A 173.8(5)
C15A C14A C13A C12A 1.2(10)
C15A C14A C13A C16A -178.9(7)
N2A N3A C7A N4A -1.6(6)
N2A N3A C7A Se1A 178.7(3)
C9A N4A C7A N3A -178.2(5)
Co1 N4A C7A N3A 2.9(6)
C9A N4A C7A Se1A 1.6(5)
Co1 N4A C7A Se1A -177.3(2)
C8A Se1A C7A N3A 177.9(4)
C8A Se1A C7A N4A -1.8(4)
C14A C13A C12A C11A 0.0(10)
C16A C13A C12A C11A -179.9(7)
C7A Se1A C8A C9A 1.7(4)
Se1A C8A C9A N4A -1.3(6)
Se1A C8A C9A C10A -177.4(4)
C7A N4A C9A C8A -0.2(6)
Co1 N4A C9A C8A 178.3(4)
C7A N4A C9A C10A 176.1(4)
Co1 N4A C9A C10A -5.4(7)
C11A C10A C9A C8A -86.6(7)
C15A C10A C9A C8A 92.4(7)
C11A C10A C9A N4A 97.4(6)
C15A C10A C9A N4A -83.6(6)
N1B C1B C2B C3B -1.3(8)
C6B C1B C2B C3B 176.2(6)
C1B C2B C3B C4B 0.9(10)
C7B N3B N2B C6B -178.9(4)
C7B N3B N2B Co1 7.2(5)
N1B Co1 N2B C6B 6.0(4)
N4A Co1 N2B C6B 95.4(4)
N4B Co1 N2B C6B -177.2(4)
N1A Co1 N2B C6B -82.1(4)
N1B Co1 N2B N3B -179.7(3)
N4A Co1 N2B N3B -90.3(3)
N4B Co1 N2B N3B -2.9(3)
N1A Co1 N2B N3B 92.2(3)
C12B C11B C10B C15B -1.4(8)
C12B C11B C10B C9B -178.3(5)
C2B C3B C4B C5B 0.5(10)
C2B C1B N1B C5B 0.3(7)
C6B C1B N1B C5B -177.4(4)
C2B C1B N1B Co1 -180.0(4)
C6B C1B N1B Co1 2.3(5)
C11B C10B C15B C14B 1.3(8)
C9B C10B C15B C14B 178.1(5)
C1B N1B C5B C4B 1.1(7)
Co1 N1B C5B C4B -178.6(4)
C3B C4B C5B N1B -1.5(9)
C10B C15B C14B C13B -1.1(10)
N3B N2B C6B C1B 179.7(4)
Co1 N2B C6B C1B -6.3(6)
N1B C1B C6B N2B 2.4(6)
C2B C1B C6B N2B -175.1(5)
C15B C14B C13B C12B 0.9(9)
C15B C14B C13B C16B -179.4(6)
N2B N3B C7B N4B -10.0(6)
N2B N3B C7B Se1B 162.7(3)
C9B N4B C7B N3B 172.9(5)
Co1 N4B C7B N3B 7.9(6)
C9B N4B C7B Se1B -0.3(5)
Co1 N4B C7B Se1B -165.2(2)
C8B Se1B C7B N3B -173.2(5)
C8B Se1B C7B N4B 0.2(4)
C10B C11B C12B C13B 1.4(9)
C14B C13B C12B C11B -1.1(9)
C16B C13B C12B C11B 179.2(6)
C7B Se1B C8B C9B -0.1(5)
Se1B C8B C9B N4B -0.1(7)
Se1B C8B C9B C10B -178.1(4)
C7B N4B C9B C8B 0.2(7)
Co1 N4B C9B C8B 159.1(4)
C7B N4B C9B C10B 178.2(4)
Co1 N4B C9B C10B -23.0(8)
C15B C10B C9B C8B -60.4(8)
C11B C10B C9B C8B 116.4(7)
C15B C10B C9B N4B 121.8(6)
C11B C10B C9B N4B -61.5(7)
C15A C10A C11A C12A 3.6(8)
C9A C10A C11A C12A -177.4(5)
C13A C12A C11A C10A -2.4(10)
